data_4318046
loop_
_publ_author_name
'David Conner'
'K. N. Jayaprakash'
'T. Brent Gunnoe'
'Paul D. Boyle'

_publ_contact_author_address
;
North Carolina State University
Department of Chemistry
Campus Box 8204
Raleigh, NC 27695-8204
;
_publ_contact_author_email brent_gunnoe@ncsu.edu
_publ_contact_author_fax '1 (919) 5158909'
_publ_contact_author_name 'T. Brent Gunnoe'
_publ_contact_author_phone '1 (919) 5133704'
_publ_section_title
;
 Influence of Filled d\p-Manifold and L/L' Ligands on the Structure,
 Basicity, and Bond Rotations of the Octahedral and d6 Amido Complexes
 TpRu(L)(L')(NHPh) (Tp = Hydridotris(pyrazolyl)borate; L = L' = PMe3or
 P(OMe)3, or L = CO and L' = PPh3): Solid-State Structures of
 [TpRu(PMe3)2(NH2Ph)][OTf], [TpRu{P(OMe)3}2(NH2Ph)][OTf], and
 TpRu{P(OMe)3}2(NHPh)
;
_journal_name_full 'Inorganic Chemistry'
_journal_page_first 3042
_journal_page_last 3049
_journal_paper_doi 10.1021/ic020163j
_journal_volume 41
_journal_year 2002
_chemical_formula_moiety 'C22 H34 B F3 N7 O3 P2 Ru S '
_chemical_formula_sum 'C22 H34 B F3 N7 O3 P2 Ru S'
_chemical_formula_weight 707.43
_chemical_name_systematic
;
  [TpRu(PMe3)2NH2Ph][OTf] (4).
;
_space_group_IT_number 2
_symmetry_cell_setting triclinic
_symmetry_space_group_name_Hall '-P 1'
_symmetry_space_group_name_H-M 'P -1'
_cell_angle_alpha 91.844(13)
_cell_angle_beta 93.045(13)
_cell_angle_gamma 106.552(8)
_cell_formula_units_Z 2
_cell_length_a 9.4185(10)
_cell_length_b 11.9282(14)
_cell_length_c 14.0374(10)
_cell_measurement_reflns_used 25
_cell_measurement_temperature 148
_cell_measurement_theta_max 18.00
_cell_measurement_theta_min 15.50
_cell_volume 1507.7(3)
_computing_cell_refinement 'CAD4 Argus'
_computing_data_collection 'CAD4 Argus'
_computing_data_reduction 'NRCVAX DATRD2'
_computing_molecular_graphics NRCVAX
_computing_publication_material 'NRCVAX TABLES Jan 94 Version'
_computing_structure_refinement 'NRCVAX LSTSQ'
_computing_structure_solution SIR92
_diffrn_ambient_temperature 148
_diffrn_measurement_device 'Nonius CAD-4    '
_diffrn_measurement_method 'Omega scan b/P/b        '
_diffrn_radiation_monochromator graphite
_diffrn_radiation_source 'xray tube'
_diffrn_radiation_type 'Molybdenum K\a'
_diffrn_radiation_wavelength .71073
_diffrn_reflns_av_R_equivalents .000
_diffrn_reflns_limit_h_max 10
_diffrn_reflns_limit_h_min -11
_diffrn_reflns_limit_k_max 14
_diffrn_reflns_limit_k_min 0
_diffrn_reflns_limit_l_max 16
_diffrn_reflns_limit_l_min -16
_diffrn_reflns_number 5244
_diffrn_reflns_theta_max 25.00
_diffrn_reflns_theta_min 1.2
_diffrn_standards_decay_% 3.9
_diffrn_standards_interval_time 80
_diffrn_standards_number 3
_exptl_absorpt_coefficient_mu .75
_exptl_absorpt_correction_T_max .9979
_exptl_absorpt_correction_T_min .9167
_exptl_absorpt_correction_type psi-scan
_exptl_absorpt_process_details 'NRCVAX ABSORP'
_exptl_crystal_density_diffrn 1.558
_exptl_crystal_F_000 720.56
_exptl_crystal_size_max .32
_exptl_crystal_size_mid .28
_exptl_crystal_size_min .18
_refine_diff_density_max .77
_refine_diff_density_min -.71
_refine_ls_extinction_coef 0.0008(11)
_refine_ls_extinction_method Larson
_refine_ls_goodness_of_fit_obs 3.49
_refine_ls_hydrogen_treatment refall
_refine_ls_matrix_type full
_refine_ls_number_parameters 498
_refine_ls_number_reflns 4771
_refine_ls_R_factor_all .028
_refine_ls_R_factor_obs .028
_refine_ls_shift/esd_max .000
_refine_ls_structure_factor_coef F
_refine_ls_weighting_details '1/(\s^2^(F)+ .0000F^2^) '
_refine_ls_weighting_scheme sigma
_refine_ls_wR_factor_all .046
_refine_ls_wR_factor_obs .045
_reflns_number_observed 4773
_reflns_number_total 5244
_reflns_observed_criterion 'Inet > 1.0\s(Inet)'
_cod_data_source_file ic020163j_2.cif
_cod_data_source_block 4
_cod_depositor_comments
;
The following automatic conversions were performed:

'_symmetry_cell_setting' value 'Triclinic' changed to 'triclinic'
according to the built-in table from CIF Core dictionary named
'cif_core.dic' version 2.4.1 from 2010-06-29.

Automatic conversion script
Id: cif_fix_values 1646 2011-03-28 12:23:43Z adriana 
;
_cod_original_formula_sum 'C22 H34 B F3 N7 O3 P2 Ru S '
_cod_database_code 4318046

loop_
_symmetry_equiv_pos_as_xyz
x,y,z
-x,-y,-z

loop_
_atom_site_label
_atom_site_fract_x
_atom_site_fract_y
_atom_site_fract_z
_atom_site_U_iso_or_equiv
_atom_site_adp_type
_atom_site_calc_flag
_atom_site_refinement_flags
_atom_site_type_symbol
Ru1 .67400(3) .77073(2) .762835(18) .01143(14) Uani ? . Ru
P1 .46840(10) .79084(8) .67621(6) .0141(5) Uani ? . P
P2 .86273(10) .89163(8) .68320(6) .0167(4) Uani ? . P
N1 .6774(3) .9181(2) .8488(2) .0164(14) Uani ? . N
N2 .6964(3) .9144(3) .94538(20) .0176(15) Uani ? . N
N3 .5275(3) .6681(2) .86309(20) .0158(14) Uani ? . N
N4 .5604(3) .7032(2) .95735(20) .0163(14) Uani ? . N
N5 .8453(3) .7420(2) .85910(19) .0153(14) Uani ? . N
N6 .8361(3) .7645(3) .95467(20) .0184(15) Uani ? . N
N7 .6572(3) .6104(3) .6741(2) .0167(16) Uani ? . N
B1 .7033(5) .7999(4) .9907(3) .020(2) Uani ? . B
C1 .6655(4) 1.0248(3) .8312(3) .0196(20) Uani ? . C
C2 .6748(4) 1.0900(3) .9163(3) .024(2) Uani ? . C
C3 .6943(4) 1.0177(3) .9864(3) .0218(19) Uani ? . C
C4 .4011(4) .5803(3) .8600(3) .0171(18) Uani ? . C
C5 .3504(4) .5585(3) .9514(3) .0201(18) Uani ? . C
C6 .4550(4) .6384(3) 1.0106(3) .0192(18) Uani ? . C
C7 .9657(4) .7056(3) .8525(3) .0185(18) Uani ? . C
C8 1.0347(4) .7027(3) .9416(3) .024(2) Uani ? . C
C9 .9491(4) .7405(3) 1.0044(3) .0224(19) Uani ? . C
C10 .7486(4) .5335(3) .6920(3) .0171(17) Uani ? . C
C11 .8450(4) .5166(3) .6249(3) .0231(19) Uani ? . C
C12 .9337(5) .4430(4) .6446(3) .031(2) Uani ? . C
C13 .9253(5) .3870(4) .7293(3) .032(2) Uani ? . C
C14 .8285(5) .4029(3) .7953(3) .026(2) Uani ? . C
C15 .7400(4) .4765(3) .7766(3) .0189(19) Uani ? . C
C16 .3380(4) .8295(4) .7536(3) .021(2) Uani ? . C
C17 .4800(4) .8955(3) .5832(3) .0199(19) Uani ? . C
C18 .3483(4) .6614(3) .6087(3) .021(2) Uani ? . C
C19 .8416(5) 1.0042(4) .6021(3) .026(2) Uani ? . C
C20 .9715(4) .8231(4) .6096(3) .023(2) Uani ? . C
C21 1.0048(4) .9835(4) .7694(3) .025(2) Uani ? . C
S1 .68571(10) .69821(8) .37653(6) .0177(5) Uani ? . S
O1 .6131(3) .5912(2) .3228(2) .0305(16) Uani ? . O
O2 .6526(3) .6998(3) .47559(19) .0320(17) Uani ? . O
O3 .8384(3) .7502(2) .3585(2) .0293(16) Uani ? . O
C22 .5933(4) .8006(3) .3259(3) .023(2) Uani ? . C
F1 .6636(3) .91019(19) .35854(18) .0361(14) Uani ? . F
F2 .5931(3) .7989(3) .23113(16) .0471(18) Uani ? . F
F3 .4526(3) .7778(2) .34933(17) .0312(13) Uani ? . F
H1 .657(4) 1.046(3) .771(3) .018(10) Uiso ? . H
H1b .726(4) .807(3) 1.081(2) .016(9) Uiso ? . H
H2 .667(5) 1.161(4) .922(3) .025(11) Uiso ? . H
H3 .700(4) 1.025(3) 1.046(3) .020(10) Uiso ? . H
H4 .364(4) .538(3) .804(3) .011(9) Uiso ? . H
H6 .470(4) .643(3) 1.075(3) .019(10) Uiso ? . H
H7 .992(5) .688(3) .796(3) .022(11) Uiso ? . H
H7a .566(6) .574(5) .678(3) .048(15) Uiso ? . H
H7b .658(5) .642(4) .612(3) .035(12) Uiso ? . H
H8 1.116(5) .682(3) .955(3) .020(10) Uiso ? . H
H9 .957(5) .756(3) 1.073(3) .025(11) Uiso ? . H
H11 .847(5) .551(4) .566(3) .026(11) Uiso ? . H
H12 .995(5) .433(4) .600(3) .028(11) Uiso ? . H
H13 .985(5) .338(4) .743(3) .031(12) Uiso ? . H
H14 .825(4) .371(3) .852(3) .016(10) Uiso ? . H
H15 .683(5) .486(3) .818(3) .018(10) Uiso ? . H
H16a .316(4) .777(4) .799(3) .020(10) Uiso ? . H
H16b .379(5) .898(4) .784(3) .030(12) Uiso ? . H
H16c .249(5) .830(4) .716(3) .039(13) Uiso ? . H
H17a .527(5) .873(4) .530(3) .028(11) Uiso ? . H
H17b .384(5) .891(4) .556(3) .030(11) Uiso ? . H
H17c .531(5) .975(4) .609(3) .026(11) Uiso ? . H
H18a .264(5) .687(4) .583(3) .029(11) Uiso ? . H
H18b .399(4) .643(3) .558(3) .013(9) Uiso ? . H
H18c .323(4) .604(4) .649(3) .022(11) Uiso ? . H
H19a .795(6) 1.057(5) .631(4) .054(16) Uiso ? . H
H19b .930(6) 1.049(4) .589(3) .037(13) Uiso ? . H
H19c .781(5) .971(4) .547(3) .024(11) Uiso ? . H
H20a .910(5) .800(3) .552(3) .024(11) Uiso ? . H
H20b 1.053(5) .884(4) .596(3) .028(11) Uiso ? . H
H20c .998(4) .761(4) .641(3) .019(10) Uiso ? . H
H21a 1.074(6) 1.039(5) .737(4) .064(17) Uiso ? . H
H21b .969(5) 1.021(4) .815(3) .022(11) Uiso ? . H
H21c 1.043(4) .935(3) .806(3) .018(10) Uiso ? . H

loop_
_atom_site_aniso_label
_atom_site_aniso_U_11
_atom_site_aniso_U_22
_atom_site_aniso_U_33
_atom_site_aniso_U_12
_atom_site_aniso_U_13
_atom_site_aniso_U_23
_atom_site_aniso_type_symbol
Ru1 .00867(15) .01051(15) .01438(15) .00132(10) .00141(10) .00196(10) Ru
P1 .0113(4) .0131(4) .0179(4) .0034(4) .0005(3) .0021(3) P
P2 .0117(4) .0176(5) .0180(5) -.0007(4) .0023(4) .0047(4) P
N1 .0114(14) .0148(15) .0205(15) .0001(12) .0000(12) .0016(12) N
N2 .0151(15) .0168(15) .0171(15) -.0014(12) .0018(12) -.0016(12) N
N3 .0144(15) .0151(15) .0168(15) .0020(12) .0030(12) .0019(12) N
N4 .0149(15) .0178(16) .0156(14) .0026(13) .0050(12) .0027(12) N
N5 .0121(15) .0172(15) .0143(14) .0003(12) .0005(11) .0025(12) N
N6 .0159(16) .0214(16) .0136(14) -.0010(13) -.0009(12) .0011(12) N
N7 .0143(16) .0175(16) .0162(15) .0013(13) .0008(12) .0011(12) N
B1 .015(2) .024(2) .018(2) .0005(17) .0022(16) .0008(16) B
C1 .0171(19) .0140(18) .027(2) .0029(15) .0018(15) .0019(15) C
C2 .022(2) .0119(18) .037(2) .0027(16) .0016(17) -.0023(16) C
C3 .0213(20) .0203(20) .021(2) .0031(16) .0023(16) -.0083(16) C
C4 .0124(17) .0110(17) .0270(20) .0021(14) -.0002(15) .0015(15) C
C5 .0169(19) .0170(18) .0290(20) .0076(15) .0056(15) .0064(15) C
C6 .0192(19) .0194(19) .0210(19) .0069(15) .0086(15) .0077(15) C
C7 .0133(18) .0194(19) .0218(19) .0025(15) .0034(15) .0015(15) C
C8 .0147(19) .026(2) .030(2) .0071(17) -.0027(16) .0026(16) C
C9 .0188(19) .025(2) .0208(19) .0037(16) -.0051(15) -.0002(15) C
C10 .0131(17) .0141(17) .0229(18) .0026(14) -.0008(14) -.0020(14) C
C11 .025(2) .024(2) .0227(20) .0098(17) .0062(16) .0023(16) C
C12 .027(2) .036(2) .036(2) .0182(20) .0109(19) -.0004(19) C
C13 .025(2) .029(2) .047(3) .0175(19) .0013(19) .0046(19) C
C14 .028(2) .022(2) .028(2) .0091(17) .0005(17) .0076(17) C
C15 .0166(19) .0176(19) .0233(19) .0052(15) .0057(16) .0037(15) C
C16 .0154(19) .024(2) .0236(20) .0065(16) .0032(16) .0034(17) C
C17 .020(2) .021(2) .0203(19) .0077(16) .0008(16) .0040(15) C
C18 .0169(19) .0174(20) .029(2) .0041(16) -.0046(17) .0002(17) C
C19 .020(2) .025(2) .030(2) .0015(18) .0030(18) .0144(18) C
C20 .0141(19) .031(2) .0192(19) -.0019(17) .0034(15) .0042(17) C
C21 .0169(20) .026(2) .024(2) -.0062(17) .0026(17) .0028(18) C
S1 .0154(4) .0140(4) .0234(5) .0033(4) .0023(4) .0017(3) S
O1 .0278(16) .0141(13) .0491(18) .0063(12) .0000(13) -.0069(12) O
O2 .0319(16) .0442(18) .0220(14) .0130(14) .0038(12) .0103(13) O
O3 .0170(14) .0216(14) .0498(18) .0054(12) .0082(13) .0009(13) O
C22 .029(2) .024(2) .0194(19) .0097(17) .0056(16) .0021(15) C
F1 .0425(15) .0146(11) .0536(16) .0096(11) .0150(12) .0039(10) F
F2 .073(2) .0630(19) .0201(12) .0421(17) .0094(12) .0097(12) F
F3 .0223(12) .0373(14) .0372(13) .0146(11) -.0021(10) -.0022(11) F

loop_
_atom_type_symbol
_atom_type_description
_atom_type_scat_dispersion_real
_atom_type_scat_dispersion_imag
_atom_type_scat_source
C ? .003 .002 'International Tables Vol. IV Table 2.2B'
H ? .000 .000 'International Tables Vol. IV Table 2.2B'
B ? .001 .001 'International Tables Vol. IV Table 2.2B'
F ? .017 .010 'International Tables Vol. IV Table 2.2B'
N ? .006 .003 'International Tables Vol. IV Table 2.2B'
O ? .011 .006 'International Tables Vol. IV Table 2.2B'
P ? .102 .094 'International Tables Vol. IV Table 2.2B'
Ru ? -1.259 .836 'International Tables Vol. IV Table 2.2B'
S ? .125 .123 'International Tables Vol. IV Table 2.2B'

loop_
_geom_angle_atom_site_label_1
_geom_angle_atom_site_label_2
_geom_angle_atom_site_label_3
_geom_angle
_geom_angle_site_symmetry_1
_geom_angle_site_symmetry_2
_geom_angle_site_symmetry_3
_geom_angle_publ_flag
P1 Ru1 P2 100.79(3) ? ? ? ?
P1 Ru1 N1 89.46(8) ? ? ? ?
P1 Ru1 N3 89.06(8) ? ? ? ?
P1 Ru1 N5 171.96(8) ? ? ? ?
P1 Ru1 N7 88.71(8) ? ? ? ?
P2 Ru1 N1 87.19(8) ? ? ? ?
P2 Ru1 N3 168.39(8) ? ? ? ?
P2 Ru1 N5 86.93(8) ? ? ? ?
P2 Ru1 N7 95.79(9) ? ? ? ?
N1 Ru1 N3 86.77(11) ? ? ? ?
N1 Ru1 N5 88.65(11) ? ? ? ?
N1 Ru1 N7 176.74(11) ? ? ? ?
N3 Ru1 N5 83.02(11) ? ? ? ?
N3 Ru1 N7 90.51(11) ? ? ? ?
N5 Ru1 N7 92.80(11) ? ? ? ?
Ru1 P1 C16 111.58(13) ? ? ? ?
Ru1 P1 C17 123.01(13) ? ? ? ?
Ru1 P1 C18 117.84(13) ? ? ? ?
C16 P1 C17 101.63(18) ? ? ? ?
C16 P1 C18 101.58(19) ? ? ? ?
C17 P1 C18 97.99(19) ? ? ? ?
Ru1 P2 C19 125.34(14) ? ? ? ?
Ru1 P2 C20 117.84(14) ? ? ? ?
Ru1 P2 C21 109.98(14) ? ? ? ?
C19 P2 C20 98.6(2) ? ? ? ?
C19 P2 C21 99.3(2) ? ? ? ?
C20 P2 C21 102.22(19) ? ? ? ?
Ru1 N1 N2 119.1(2) ? ? ? ?
Ru1 N1 C1 134.3(2) ? ? ? ?
N2 N1 C1 106.6(3) ? ? ? ?
N1 N2 B1 120.2(3) ? ? ? ?
N1 N2 C3 109.1(3) ? ? ? ?
B1 N2 C3 130.5(3) ? ? ? ?
Ru1 N3 N4 116.0(2) ? ? ? ?
Ru1 N3 C4 138.0(2) ? ? ? ?
N4 N3 C4 105.9(3) ? ? ? ?
N3 N4 B1 121.5(3) ? ? ? ?
N3 N4 C6 109.8(3) ? ? ? ?
B1 N4 C6 128.7(3) ? ? ? ?
Ru1 N5 N6 117.0(2) ? ? ? ?
Ru1 N5 C7 137.2(2) ? ? ? ?
N6 N5 C7 105.8(3) ? ? ? ?
N5 N6 B1 120.7(3) ? ? ? ?
N5 N6 C9 109.4(3) ? ? ? ?
B1 N6 C9 129.6(3) ? ? ? ?
Ru1 N7 C10 123.6(2) ? ? ? ?
Ru1 N7 H7a 100(3) ? ? ? ?
Ru1 N7 H7b 99(3) ? ? ? ?
C10 N7 H7a 110(3) ? ? ? ?
C10 N7 H7b 117(3) ? ? ? ?
H7a N7 H7b 102(4) ? ? ? ?
N2 B1 N4 108.1(3) ? ? ? ?
N2 B1 N6 109.2(3) ? ? ? ?
N2 B1 H1b 115.2(17) ? ? ? ?
N4 B1 N6 108.3(3) ? ? ? ?
N4 B1 H1b 111.8(17) ? ? ? ?
N6 B1 H1b 104.0(17) ? ? ? ?
N1 C1 C2 110.3(3) ? ? ? ?
N1 C1 H1 120(2) ? ? ? ?
C2 C1 H1 129(2) ? ? ? ?
C1 C2 C3 105.0(3) ? ? ? ?
C1 C2 H2 126(3) ? ? ? ?
C3 C2 H2 128(3) ? ? ? ?
N2 C3 C2 108.9(3) ? ? ? ?
N2 C3 H3 118(3) ? ? ? ?
C2 C3 H3 132(3) ? ? ? ?
N3 C4 C5 111.1(3) ? ? ? ?
N3 C4 H4 120(2) ? ? ? ?
C5 C4 H4 127(2) ? ? ? ?
C4 C5 C6 104.2(3) ? ? ? ?
N4 C6 C5 109.0(3) ? ? ? ?
N4 C6 H6 119(2) ? ? ? ?
C5 C6 H6 130(2) ? ? ? ?
N5 C7 C8 111.4(3) ? ? ? ?
N5 C7 H7 119(3) ? ? ? ?
C8 C7 H7 129(3) ? ? ? ?
C7 C8 C9 104.6(3) ? ? ? ?
C7 C8 H8 127(2) ? ? ? ?
C9 C8 H8 127(2) ? ? ? ?
N6 C9 C8 108.8(3) ? ? ? ?
N6 C9 H9 117(2) ? ? ? ?
C8 C9 H9 133(2) ? ? ? ?
N7 C10 C11 120.5(3) ? ? ? ?
N7 C10 C15 119.6(3) ? ? ? ?
C11 C10 C15 119.9(3) ? ? ? ?
C10 C11 C12 119.4(4) ? ? ? ?
C10 C11 H11 120(3) ? ? ? ?
C12 C11 H11 120(2) ? ? ? ?
C11 C12 C13 120.4(4) ? ? ? ?
C11 C12 H12 117(3) ? ? ? ?
C13 C12 H12 121(3) ? ? ? ?
C12 C13 C14 120.1(4) ? ? ? ?
C12 C13 H13 120(3) ? ? ? ?
C14 C13 H13 118(3) ? ? ? ?
C13 C14 C15 120.0(4) ? ? ? ?
C13 C14 H14 121(2) ? ? ? ?
C15 C14 H14 118(2) ? ? ? ?
C10 C15 C14 120.3(4) ? ? ? ?
C10 C15 H15 121(3) ? ? ? ?
C14 C15 H15 118(3) ? ? ? ?
P1 C16 H16a 108(2) ? ? ? ?
P1 C16 H16b 110(3) ? ? ? ?
P1 C16 H16c 109(3) ? ? ? ?
H16a C16 H16b 106(4) ? ? ? ?
H16a C16 H16c 110(4) ? ? ? ?
H16b C16 H16c 110(4) ? ? ? ?
P1 C17 H17a 109(2) ? ? ? ?
P1 C17 H17b 110(3) ? ? ? ?
P1 C17 H17c 110(2) ? ? ? ?
H17a C17 H17b 102(3) ? ? ? ?
H17a C17 H17c 112(3) ? ? ? ?
H17b C17 H17c 110(3) ? ? ? ?
P1 C18 H18a 104(2) ? ? ? ?
P1 C18 H18b 108(2) ? ? ? ?
P1 C18 H18c 107(3) ? ? ? ?
H18a C18 H18b 109(3) ? ? ? ?
H18a C18 H18c 113(4) ? ? ? ?
H18b C18 H18c 113(3) ? ? ? ?
P2 C19 H19a 111(3) ? ? ? ?
P2 C19 H19b 109(3) ? ? ? ?
P2 C19 H19c 111(2) ? ? ? ?
H19a C19 H19b 104(4) ? ? ? ?
H19a C19 H19c 106(4) ? ? ? ?
H19b C19 H19c 113(4) ? ? ? ?
P2 C20 H20a 102(2) ? ? ? ?
P2 C20 H20b 105(3) ? ? ? ?
P2 C20 H20c 111(2) ? ? ? ?
H20a C20 H20b 107(3) ? ? ? ?
H20a C20 H20c 115(3) ? ? ? ?
H20b C20 H20c 113(3) ? ? ? ?
P2 C21 H21a 109(3) ? ? ? ?
P2 C21 H21b 114(3) ? ? ? ?
P2 C21 H21c 108(2) ? ? ? ?
H21a C21 H21b 108(4) ? ? ? ?
H21a C21 H21c 115(4) ? ? ? ?
H21b C21 H21c 100(3) ? ? ? ?
O1 S1 O2 115.00(18) ? ? ? ?
O1 S1 O3 115.57(17) ? ? ? ?
O1 S1 C22 102.48(17) ? ? ? ?
O2 S1 O3 115.20(18) ? ? ? ?
O2 S1 C22 102.76(17) ? ? ? ?
O3 S1 C22 103.08(17) ? ? ? ?
S1 C22 F1 110.2(3) ? ? ? ?
S1 C22 F2 112.0(3) ? ? ? ?
S1 C22 F3 112.3(3) ? ? ? ?
F1 C22 F2 107.3(3) ? ? ? ?
F1 C22 F3 107.1(3) ? ? ? ?
F2 C22 F3 107.8(3) ? ? ? ?

loop_
_geom_bond_atom_site_label_1
_geom_bond_atom_site_label_2
_geom_bond_distance
_geom_bond_site_symmetry_1
_geom_bond_site_symmetry_2
_geom_bond_publ_flag
Ru1 P1 2.3064(9) ? ? ?
Ru1 P2 2.3116(10) ? ? ?
Ru1 N1 2.091(3) ? ? ?
Ru1 N3 2.176(3) ? ? ?
Ru1 N5 2.158(3) ? ? ?
Ru1 N7 2.211(3) ? ? ?
P1 C16 1.826(4) ? ? ?
P1 C17 1.821(4) ? ? ?
P1 C18 1.833(4) ? ? ?
P2 C19 1.834(4) ? ? ?
P2 C20 1.822(4) ? ? ?
P2 C21 1.834(4) ? ? ?
N1 N2 1.362(4) ? ? ?
N1 C1 1.338(5) ? ? ?
N2 B1 1.541(5) ? ? ?
N2 C3 1.349(5) ? ? ?
N3 N4 1.367(4) ? ? ?
N3 C4 1.341(4) ? ? ?
N4 B1 1.541(5) ? ? ?
N4 C6 1.349(4) ? ? ?
N5 N6 1.372(4) ? ? ?
N5 C7 1.332(5) ? ? ?
N6 B1 1.534(5) ? ? ?
N6 C9 1.345(5) ? ? ?
N7 C10 1.444(5) ? ? ?
N7 H7a .85(6) ? ? ?
N7 H7b .96(5) ? ? ?
B1 H1b 1.27(4) ? ? ?
C1 C2 1.388(5) ? ? ?
C1 H1 .90(4) ? ? ?
C2 C3 1.369(6) ? ? ?
C2 H2 .88(4) ? ? ?
C3 H3 .84(4) ? ? ?
C4 C5 1.399(5) ? ? ?
C4 H4 .92(4) ? ? ?
C5 C6 1.377(5) ? ? ?
C6 H6 .90(4) ? ? ?
C7 C8 1.383(5) ? ? ?
C7 H7 .88(4) ? ? ?
C8 C9 1.375(6) ? ? ?
C8 H8 .88(4) ? ? ?
C9 H9 .98(4) ? ? ?
C10 C11 1.391(5) ? ? ?
C10 C15 1.382(5) ? ? ?
C11 C12 1.399(6) ? ? ?
C11 H11 .94(4) ? ? ?
C12 C13 1.376(6) ? ? ?
C12 H12 .90(4) ? ? ?
C13 C14 1.379(6) ? ? ?
C13 H13 .94(5) ? ? ?
C14 C15 1.393(5) ? ? ?
C14 H14 .89(4) ? ? ?
C15 H15 .83(4) ? ? ?
C16 H16a .89(4) ? ? ?
C16 H16b .89(5) ? ? ?
C16 H16c .96(5) ? ? ?
C17 H17a .96(4) ? ? ?
C17 H17b .95(5) ? ? ?
C17 H17c .98(4) ? ? ?
C18 H18a .98(5) ? ? ?
C18 H18b .93(4) ? ? ?
C18 H18c .90(4) ? ? ?
C19 H19a .97(6) ? ? ?
C19 H19b .89(5) ? ? ?
C19 H19c .95(4) ? ? ?
C20 H20a .95(4) ? ? ?
C20 H20b .93(5) ? ? ?
C20 H20c .96(4) ? ? ?
C21 H21a .93(6) ? ? ?
C21 H21b .91(4) ? ? ?
C21 H21c .92(4) ? ? ?
S1 O1 1.433(3) ? ? ?
S1 O2 1.442(3) ? ? ?
S1 O3 1.435(3) ? ? ?
S1 C22 1.830(4) ? ? ?
C22 F1 1.339(4) ? ? ?
C22 F2 1.329(4) ? ? ?
C22 F3 1.336(5) ? ? ?
